data_8105501
loop_
_publ_author_name
'Caracelli, Ignez'
'Zukerman-Schpector, Julio'
'Rodrigues, Alessandro'
'Vinhato, Elis\^angela'
'Olivato, Paulo R.'
'Tiekink, Edward R.T.'

_publ_section_title
;
 Crystal structure of ethyl
 4-methyl-2-oxo-5-phenyl-1,3,4-oxadiazinane-3-carboxylate, C13H16N2O4
;
_journal_issue 6
_journal_name_full 'Zeitschrift f\"ur Kristallographie - New Crystal Structures'
_journal_page_first 1485
_journal_page_last 1487
_journal_paper_doi 10.1515/ncrs-2020-0365
_journal_volume 235
_journal_year 2020
_chemical_absolute_configuration syn
_chemical_formula_moiety 'C13 H16 N2 O4'
_chemical_formula_sum 'C13 H16 N2 O4'
_chemical_formula_weight 264.28
_space_group_crystal_system orthorhombic
_space_group_IT_number 19
_space_group_name_Hall 'P 2ac 2ab'
_space_group_name_H-M_alt 'P 21 21 21'
_atom_sites_solution_hydrogens geom
_atom_sites_solution_primary direct
_atom_sites_solution_secondary difmap
_audit_creation_method SHELXL-2018/3
_cell_angle_alpha 90
_cell_angle_beta 90
_cell_angle_gamma 90
_cell_formula_units_Z 4
_cell_length_a 6.7876(2)
_cell_length_b 8.8984(2)
_cell_length_c 22.3399(6)
_cell_measurement_reflns_used 5816
_cell_measurement_temperature 293(2)
_cell_measurement_theta_max 27.485
_cell_measurement_theta_min 0.998
_cell_volume 1349.30(6)
_computing_cell_refinement 'HKL Scalepack [2]'
_computing_data_collection 'Collect [1]'
_computing_data_reduction 'HKL Denzo and Scalepack [2]'
_computing_molecular_graphics 'ORTEP-3 for Windows [5]'
_computing_publication_material 'SHELXL-2018/3 [4]'
_computing_structure_refinement 'SHELXL-2018/3 [4]'
_computing_structure_solution 'SIR2014 [3]'
_diffrn_ambient_temperature 293(2)
_diffrn_measured_fraction_theta_full 0.986
_diffrn_measured_fraction_theta_max 0.983
_diffrn_measurement_device_type KappaCCD
_diffrn_measurement_method 'CCD rotation images, thick slices'
_diffrn_radiation_type MoK\a
_diffrn_radiation_wavelength 0.71073
_diffrn_reflns_av_R_equivalents 0.0362
_diffrn_reflns_av_unetI/netI 0.0293
_diffrn_reflns_Laue_measured_fraction_full 0.986
_diffrn_reflns_Laue_measured_fraction_max 0.983
_diffrn_reflns_limit_h_max 8
_diffrn_reflns_limit_h_min -6
_diffrn_reflns_limit_k_max 9
_diffrn_reflns_limit_k_min -11
_diffrn_reflns_limit_l_max 22
_diffrn_reflns_limit_l_min -28
_diffrn_reflns_number 7907
_diffrn_reflns_point_group_measured_fraction_full 0.964
_diffrn_reflns_point_group_measured_fraction_max 0.928
_diffrn_reflns_theta_full 25.242
_diffrn_reflns_theta_max 27.465
_diffrn_reflns_theta_min 1.823
_exptl_absorpt_coefficient_mu 0.097
_exptl_absorpt_correction_type none
_exptl_crystal_colour colourless
_exptl_crystal_density_diffrn 1.301
_exptl_crystal_description irregular
_exptl_crystal_F_000 560
_exptl_crystal_size_max 0.250
_exptl_crystal_size_mid 0.222
_exptl_crystal_size_min 0.194
_refine_diff_density_max 0.124
_refine_diff_density_min -0.131
_refine_diff_density_rms 0.031
_refine_ls_abs_structure_details
;
 Flack x determined using 900 quotients [(I+)-(I-)]/[(I+)+(I-)]
 (Parsons, Flack and Wagner, Acta Cryst. B69 (2013) 249-259).
;
_refine_ls_abs_structure_Flack 0.4(5)
_refine_ls_extinction_coef .
_refine_ls_extinction_method none
_refine_ls_goodness_of_fit_ref 1.084
_refine_ls_hydrogen_treatment constr
_refine_ls_matrix_type full
_refine_ls_number_parameters 174
_refine_ls_number_reflns 2859
_refine_ls_number_restraints 0
_refine_ls_restrained_S_all 1.084
_refine_ls_R_factor_all 0.0447
_refine_ls_R_factor_gt 0.0384
_refine_ls_shift/su_max 0.000
_refine_ls_shift/su_mean 0.000
_refine_ls_structure_factor_coef Fsqd
_refine_ls_weighting_details 'w=1/[\s^2^(Fo^2^)+(0.0386P)^2^+0.1885P] where P=(Fo^2^+2Fc^2^)/3'
_refine_ls_weighting_scheme calc
_refine_ls_wR_factor_gt 0.0898
_refine_ls_wR_factor_ref 0.0947
_reflns_Friedel_coverage 0.617
_reflns_Friedel_fraction_full 0.932
_reflns_Friedel_fraction_max 0.851
_reflns_number_gt 2591
_reflns_number_total 2859
_reflns_threshold_expression 'I > 2\s(I)'
_cod_data_source_file suppl_ncrs-2020-0365_suppl.cif
_cod_data_source_block shelx
_cod_database_code 8105501
_shelx_shelxl_version_number 2018/3
_shelx_space_group_comment
;
The symmetry employed for this shelxl refinement is uniquely defined
by the following loop, which should always be used as a source of
symmetry information in preference to the above space-group names.
They are only intended as comments.
;
_shelx_estimated_absorpt_t_min 0.976
_shelx_estimated_absorpt_t_max 0.981

loop_
_space_group_symop_operation_xyz
'x, y, z'
'-x+1/2, -y, z+1/2'
'x+1/2, -y+1/2, -z'
'-x, y+1/2, -z+1/2'

loop_
_atom_site_label
_atom_site_type_symbol
_atom_site_fract_x
_atom_site_fract_y
_atom_site_fract_z
_atom_site_U_iso_or_equiv
_atom_site_adp_type
_atom_site_occupancy
_atom_site_site_symmetry_order
_atom_site_calc_flag
_atom_site_refinement_flags_posn
_atom_site_refinement_flags_adp
_atom_site_refinement_flags_occupancy
_atom_site_disorder_assembly
_atom_site_disorder_group
O1 O 0.2121(2) -0.21849(18) 0.54715(6) 0.0556(4) Uani 1 1 d . . . . .
O2 O -0.0033(2) -0.3109(2) 0.61126(8) 0.0658(5) Uani 1 1 d . . . . .
O3 O -0.0178(3) -0.0858(2) 0.69632(8) 0.0713(5) Uani 1 1 d . . . . .
O4 O 0.2812(3) -0.0568(2) 0.73833(7) 0.0721(5) Uani 1 1 d . . . . .
N1 N 0.4574(2) -0.16094(18) 0.63936(7) 0.0419(4) Uani 1 1 d . . . . .
N2 N 0.2488(2) -0.15464(19) 0.64480(7) 0.0429(4) Uani 1 1 d . . . . .
C1 C 0.1373(3) -0.2332(3) 0.60243(9) 0.0457(5) Uani 1 1 d . . . . .
C2 C 0.3457(3) -0.0930(3) 0.53941(10) 0.0532(5) Uani 1 1 d . . . . .
H2A H 0.278486 0.000034 0.549223 0.064 Uiso 1 1 calc R U . . .
H2B H 0.387762 -0.087546 0.497973 0.064 Uiso 1 1 calc R U . . .
C3 C 0.5224(3) -0.1118(2) 0.57931(9) 0.0421(4) Uani 1 1 d . . . . .
H3 H 0.605280 -0.191288 0.562334 0.051 Uiso 1 1 calc R U . . .
C4 C 0.5267(4) -0.3114(3) 0.65494(12) 0.0655(7) Uani 1 1 d . . . . .
H4A H 0.484998 -0.335772 0.694843 0.098 Uiso 1 1 calc R U . . .
H4B H 0.667895 -0.314187 0.652862 0.098 Uiso 1 1 calc R U . . .
H4C H 0.472633 -0.383132 0.627357 0.098 Uiso 1 1 calc R U . . .
C5 C 0.1766(3) -0.0954(2) 0.69848(9) 0.0479(5) Uani 1 1 d . . . . .
C6 C -0.1167(5) -0.0279(4) 0.74953(13) 0.0842(9) Uani 1 1 d . . . . .
H6A H -0.026266 0.035429 0.771729 0.101 Uiso 1 1 calc R U . . .
H6B H -0.227989 0.033387 0.737446 0.101 Uiso 1 1 calc R U . . .
C7 C -0.1852(5) -0.1481(4) 0.78787(13) 0.0824(9) Uani 1 1 d . . . . .
H7A H -0.273814 -0.211539 0.765898 0.124 Uiso 1 1 calc R U . . .
H7B H -0.252629 -0.106171 0.821768 0.124 Uiso 1 1 calc R U . . .
H7C H -0.074707 -0.206185 0.801396 0.124 Uiso 1 1 calc R U . . .
C8 C 0.6421(3) 0.0319(2) 0.58057(9) 0.0414(4) Uani 1 1 d . . . . .
C9 C 0.6038(4) 0.1439(2) 0.62178(10) 0.0536(5) Uani 1 1 d . . . . .
H9 H 0.505563 0.130085 0.650261 0.064 Uiso 1 1 calc R U . . .
C10 C 0.7106(4) 0.2765(3) 0.62104(12) 0.0659(7) Uani 1 1 d . . . . .
H10 H 0.684085 0.351146 0.649033 0.079 Uiso 1 1 calc R U . . .
C11 C 0.8555(4) 0.2977(3) 0.57900(12) 0.0666(7) Uani 1 1 d . . . . .
H11 H 0.927531 0.386637 0.578758 0.080 Uiso 1 1 calc R U . . .
C12 C 0.8945(4) 0.1882(3) 0.53726(13) 0.0653(7) Uani 1 1 d . . . . .
H12 H 0.991934 0.203206 0.508599 0.078 Uiso 1 1 calc R U . . .
C13 C 0.7879(3) 0.0552(2) 0.53812(11) 0.0521(5) Uani 1 1 d . . . . .
H13 H 0.814443 -0.019043 0.509947 0.063 Uiso 1 1 calc R U . . .

loop_
_atom_site_aniso_label
_atom_site_aniso_U_11
_atom_site_aniso_U_22
_atom_site_aniso_U_33
_atom_site_aniso_U_23
_atom_site_aniso_U_13
_atom_site_aniso_U_12
O1 0.0575(9) 0.0678(9) 0.0415(7) -0.0111(7) 0.0021(7) -0.0209(8)
O2 0.0488(9) 0.0789(11) 0.0696(11) -0.0068(9) 0.0080(8) -0.0210(9)
O3 0.0570(10) 0.0985(13) 0.0586(9) -0.0100(9) 0.0195(8) 0.0153(10)
O4 0.0856(13) 0.0882(13) 0.0425(8) -0.0150(9) 0.0038(9) -0.0084(11)
N1 0.0348(8) 0.0470(9) 0.0439(8) 0.0049(7) 0.0024(7) -0.0039(7)
N2 0.0359(8) 0.0555(10) 0.0374(8) -0.0048(7) 0.0028(7) -0.0005(7)
C1 0.0381(9) 0.0530(11) 0.0460(10) -0.0061(9) 0.0019(8) -0.0022(9)
C2 0.0590(13) 0.0609(12) 0.0398(10) 0.0013(10) 0.0002(10) -0.0156(11)
C3 0.0445(10) 0.0397(9) 0.0420(9) -0.0046(8) 0.0094(8) -0.0019(8)
C4 0.0463(12) 0.0623(14) 0.0877(18) 0.0278(13) 0.0019(12) 0.0032(11)
C5 0.0580(13) 0.0478(10) 0.0378(10) 0.0001(9) 0.0092(10) 0.0012(10)
C6 0.093(2) 0.0831(19) 0.0768(18) -0.0017(15) 0.0465(17) 0.0264(17)
C7 0.084(2) 0.097(2) 0.0663(16) -0.0093(15) 0.0200(15) -0.0060(18)
C8 0.0395(9) 0.0401(9) 0.0445(10) 0.0026(8) 0.0019(8) -0.0006(8)
C9 0.0601(13) 0.0484(12) 0.0522(12) -0.0045(9) 0.0043(11) -0.0026(10)
C10 0.0893(18) 0.0448(12) 0.0638(14) -0.0046(10) -0.0140(14) -0.0070(13)
C11 0.0743(16) 0.0513(12) 0.0742(16) 0.0174(12) -0.0208(14) -0.0242(13)
C12 0.0549(13) 0.0668(15) 0.0744(15) 0.0196(13) 0.0043(12) -0.0138(12)
C13 0.0484(11) 0.0499(11) 0.0580(12) 0.0034(10) 0.0098(10) -0.0028(10)

loop_
_atom_type_symbol
_atom_type_description
_atom_type_scat_dispersion_real
_atom_type_scat_dispersion_imag
_atom_type_scat_source
C C 0.0033 0.0016 'International Tables Vol C Tables 4.2.6.8 and 6.1.1.4'
H H 0.0000 0.0000 'International Tables Vol C Tables 4.2.6.8 and 6.1.1.4'
N N 0.0061 0.0033 'International Tables Vol C Tables 4.2.6.8 and 6.1.1.4'
O O 0.0106 0.0060 'International Tables Vol C Tables 4.2.6.8 and 6.1.1.4'

loop_
_geom_angle_atom_site_label_1
_geom_angle_atom_site_label_2
_geom_angle_atom_site_label_3
_geom_angle
_geom_angle_site_symmetry_1
_geom_angle_site_symmetry_3
C1 O1 C2 114.94(16) . .
C5 O3 C6 116.9(2) . .
N2 N1 C4 109.64(16) . .
N2 N1 C3 111.29(16) . .
C4 N1 C3 113.03(17) . .
C1 N2 C5 125.39(17) . .
C1 N2 N1 117.45(16) . .
C5 N2 N1 115.90(16) . .
O2 C1 O1 120.69(19) . .
O2 C1 N2 127.5(2) . .
O1 C1 N2 111.69(17) . .
O1 C2 C3 110.04(17) . .
O1 C2 H2A 109.7 . .
C3 C2 H2A 109.7 . .
O1 C2 H2B 109.7 . .
C3 C2 H2B 109.7 . .
H2A C2 H2B 108.2 . .
N1 C3 C2 109.42(16) . .
N1 C3 C8 113.13(16) . .
C2 C3 C8 110.16(17) . .
N1 C3 H3 108.0 . .
C2 C3 H3 108.0 . .
C8 C3 H3 108.0 . .
N1 C4 H4A 109.5 . .
N1 C4 H4B 109.5 . .
H4A C4 H4B 109.5 . .
N1 C4 H4C 109.5 . .
H4A C4 H4C 109.5 . .
H4B C4 H4C 109.5 . .
O4 C5 O3 127.2(2) . .
O4 C5 N2 122.8(2) . .
O3 C5 N2 110.02(19) . .
C7 C6 O3 111.7(3) . .
C7 C6 H6A 109.3 . .
O3 C6 H6A 109.3 . .
C7 C6 H6B 109.3 . .
O3 C6 H6B 109.3 . .
H6A C6 H6B 107.9 . .
C6 C7 H7A 109.5 . .
C6 C7 H7B 109.5 . .
H7A C7 H7B 109.5 . .
C6 C7 H7C 109.5 . .
H7A C7 H7C 109.5 . .
H7B C7 H7C 109.5 . .
C9 C8 C13 118.8(2) . .
C9 C8 C3 121.37(18) . .
C13 C8 C3 119.75(18) . .
C8 C9 C10 120.6(2) . .
C8 C9 H9 119.7 . .
C10 C9 H9 119.7 . .
C11 C10 C9 120.0(2) . .
C11 C10 H10 120.0 . .
C9 C10 H10 120.0 . .
C10 C11 C12 120.3(2) . .
C10 C11 H11 119.9 . .
C12 C11 H11 119.9 . .
C11 C12 C13 119.7(2) . .
C11 C12 H12 120.2 . .
C13 C12 H12 120.2 . .
C8 C13 C12 120.6(2) . .
C8 C13 H13 119.7 . .
C12 C13 H13 119.7 . .

loop_
_geom_bond_atom_site_label_1
_geom_bond_atom_site_label_2
_geom_bond_distance
_geom_bond_site_symmetry_2
O1 C1 1.342(2) .
O1 C2 1.449(3) .
O2 C1 1.195(3) .
O3 C5 1.323(3) .
O3 C6 1.459(3) .
O4 C5 1.189(3) .
N1 N2 1.422(2) .
N1 C4 1.461(3) .
N1 C3 1.478(2) .
N2 C1 1.399(3) .
N2 C5 1.399(3) .
C2 C3 1.504(3) .
C2 H2A 0.9700 .
C2 H2B 0.9700 .
C3 C8 1.515(3) .
C3 H3 0.9800 .
C4 H4A 0.9600 .
C4 H4B 0.9600 .
C4 H4C 0.9600 .
C6 C7 1.447(4) .
C6 H6A 0.9700 .
C6 H6B 0.9700 .
C7 H7A 0.9600 .
C7 H7B 0.9600 .
C7 H7C 0.9600 .
C8 C9 1.381(3) .
C8 C13 1.386(3) .
C9 C10 1.385(3) .
C9 H9 0.9300 .
C10 C11 1.373(4) .
C10 H10 0.9300 .
C11 C12 1.374(4) .
C11 H11 0.9300 .
C12 C13 1.388(3) .
C12 H12 0.9300 .
C13 H13 0.9300 .

loop_
_geom_torsion_atom_site_label_1
_geom_torsion_atom_site_label_2
_geom_torsion_atom_site_label_3
_geom_torsion_atom_site_label_4
_geom_torsion
_geom_torsion_site_symmetry_1
_geom_torsion_site_symmetry_2
_geom_torsion_site_symmetry_3
_geom_torsion_site_symmetry_4
C4 N1 N2 C1 -70.6(2) . . . .
C3 N1 N2 C1 55.2(2) . . . .
C4 N1 N2 C5 97.3(2) . . . .
C3 N1 N2 C5 -136.94(18) . . . .
C2 O1 C1 O2 164.2(2) . . . .
C2 O1 C1 N2 -18.6(3) . . . .
C5 N2 C1 O2 -30.7(4) . . . .
N1 N2 C1 O2 135.9(2) . . . .
C5 N2 C1 O1 152.3(2) . . . .
N1 N2 C1 O1 -41.1(3) . . . .
C1 O1 C2 C3 62.1(2) . . . .
N2 N1 C3 C2 -8.7(2) . . . .
C4 N1 C3 C2 115.22(19) . . . .
N2 N1 C3 C8 114.57(18) . . . .
C4 N1 C3 C8 -121.55(19) . . . .
O1 C2 C3 N1 -44.0(2) . . . .
O1 C2 C3 C8 -169.00(16) . . . .
C6 O3 C5 O4 -2.9(4) . . . .
C6 O3 C5 N2 179.10(19) . . . .
C1 N2 C5 O4 164.4(2) . . . .
N1 N2 C5 O4 -2.4(3) . . . .
C1 N2 C5 O3 -17.6(3) . . . .
N1 N2 C5 O3 175.63(18) . . . .
C5 O3 C6 C7 -95.9(3) . . . .
N1 C3 C8 C9 -33.9(3) . . . .
C2 C3 C8 C9 89.0(2) . . . .
N1 C3 C8 C13 148.84(19) . . . .
C2 C3 C8 C13 -88.3(2) . . . .
C13 C8 C9 C10 -0.6(3) . . . .
C3 C8 C9 C10 -177.9(2) . . . .
C8 C9 C10 C11 0.2(4) . . . .
C9 C10 C11 C12 0.4(4) . . . .
C10 C11 C12 C13 -0.6(4) . . . .
C9 C8 C13 C12 0.4(3) . . . .
C3 C8 C13 C12 177.8(2) . . . .
C11 C12 C13 C8 0.1(4) . . . .
